data_4102073
loop_
_publ_author_name
'Phoebe K. Allan'
'Bo Xiao'
'Simon J. Teat'
'Jason W. Knight'
'Russell E. Morris'

_publ_section_title
;
 In Situ Single-Crystal Diffraction Studies of the Structural Transition
 of Metal-Organic Framework Copper 5-Sulfoisophthalate, Cu-SIP-3
;
_journal_name_full 'Journal of the American Chemical Society'
_journal_page_first 3605
_journal_page_last 3611
_journal_paper_doi 10.1021/ja910600b
_journal_volume 132
_journal_year 2010
_chemical_formula_sum 'C8 H4 Cu2 O11 S'
_chemical_formula_weight 427.52
_chemical_name_systematic
;
 ?
;
_space_group_IT_number 14
_symmetry_cell_setting monoclinic
_symmetry_space_group_name_Hall '-P 2yn'
_symmetry_space_group_name_H-M 'P 1 21/n 1'
_atom_sites_solution_hydrogens geom
_atom_sites_solution_primary direct
_atom_sites_solution_secondary difmap
_audit_creation_method SHELXL-97
_audit_update_record
;
2009-10-29 # Formatted by publCIF
;
_cell_angle_alpha 90.00
_cell_angle_beta 94.248(7)
_cell_angle_gamma 90.00
_cell_formula_units_Z 4
_cell_length_a 7.306(3)
_cell_length_b 18.111(8)
_cell_length_c 10.205(4)
_cell_measurement_reflns_used 8283
_cell_measurement_temperature 330(2)
_cell_measurement_theta_max 31.4
_cell_measurement_theta_min 3.3
_cell_volume 1346.6(10)
_computing_cell_refinement 'SAINT (Bruker, 2006)'
_computing_data_collection 'ApexII (Brucker, 2006)'
_computing_data_reduction 'SAINT (Bruker, 2006)'
_computing_molecular_graphics 'Diamond 2.1a (Brandenberg, 1999)'
_computing_publication_material 'SHELX97 (Sheldrick, 2008)'
_computing_structure_refinement 'SHELXL-97 (Sheldrick, 1997)'
_computing_structure_solution 'SIR97 (Altomare <i> et. al. </i>, 1999)'
_diffrn_ambient_temperature 330(2)
_diffrn_detector_area_resol_mean -
_diffrn_measured_fraction_theta_full 0.985
_diffrn_measured_fraction_theta_max 0.985
_diffrn_measurement_device_type 'Bruker AXS APEXII'
_diffrn_measurement_method /w
_diffrn_radiation_monochromator 'Si(111) Crystal'
_diffrn_radiation_source '11.3.1 ALS, LBNL. CA'
_diffrn_radiation_type synchrotron
_diffrn_radiation_wavelength 0.77490
_diffrn_reflns_av_R_equivalents 0.0533
_diffrn_reflns_av_sigmaI/netI 0.0698
_diffrn_reflns_limit_h_max 9
_diffrn_reflns_limit_h_min -9
_diffrn_reflns_limit_k_max 24
_diffrn_reflns_limit_k_min -19
_diffrn_reflns_limit_l_max 13
_diffrn_reflns_limit_l_min -10
_diffrn_reflns_number 8283
_diffrn_reflns_theta_full 31.43
_diffrn_reflns_theta_max 31.43
_diffrn_reflns_theta_min 3.28
_diffrn_standards_decay_% -
_diffrn_standards_interval_count -
_diffrn_standards_interval_time -
_diffrn_standards_number -
_exptl_absorpt_coefficient_mu 0.842
_exptl_absorpt_correction_type multi-scan
_exptl_crystal_colour blue
_exptl_crystal_density_diffrn 2.108
_exptl_crystal_density_method 'not measured'
_exptl_crystal_description 'Block, well formed'
_exptl_crystal_F_000 214
_exptl_crystal_size_max 0.1
_exptl_crystal_size_mid 0.06
_exptl_crystal_size_min 0.04
_refine_diff_density_max 1.269
_refine_diff_density_min -0.787
_refine_diff_density_rms 0.143
_refine_ls_extinction_method none
_refine_ls_goodness_of_fit_ref 0.856
_refine_ls_hydrogen_treatment constr
_refine_ls_matrix_type full
_refine_ls_number_parameters 201
_refine_ls_number_reflns 3387
_refine_ls_number_restraints 0
_refine_ls_restrained_S_all 0.856
_refine_ls_R_factor_all 0.0766
_refine_ls_R_factor_gt 0.0509
_refine_ls_shift/su_max 1.629
_refine_ls_shift/su_mean 0.008
_refine_ls_structure_factor_coef Fsqd
_refine_ls_weighting_details 'calc w=1/[\s^2^(Fo^2^)+(0.1000P)^2^+0.0000P] where P=(Fo^2^+2Fc^2^)/3'
_refine_ls_weighting_scheme calc
_refine_ls_wR_factor_gt 0.1380
_refine_ls_wR_factor_ref 0.1497
_reflns_number_gt 2254
_reflns_number_total 3387
_reflns_threshold_expression >2sigma(I)
_cod_data_source_file ja910600b_300K.cif
_cod_data_source_block als47_6_7
_cod_original_cell_volume 1346.5(10)
_cod_database_code 4102073

loop_
_symmetry_equiv_pos_as_xyz
'x, y, z'
'-x+1/2, y+1/2, -z+1/2'
'-x, -y, -z'
'x-1/2, -y-1/2, z-1/2'

loop_
_atom_site_label
_atom_site_type_symbol
_atom_site_fract_x
_atom_site_fract_y
_atom_site_fract_z
_atom_site_U_iso_or_equiv
_atom_site_adp_type
_atom_site_occupancy
_atom_site_symmetry_multiplicity
_atom_site_calc_flag
_atom_site_refinement_flags
_atom_site_disorder_assembly
_atom_site_disorder_group
Cu1 Cu 0.13545(9) 0.09472(3) 0.78410(6) 0.03106(19) Uani 1 1 d . . .
Cu2 Cu -0.03951(10) 0.06842(3) 1.07021(6) 0.0327(2) Uani 1 1 d . . .
S3 S 0.12379(19) 0.43494(7) 1.30957(12) 0.0331(3) Uani 1 1 d . . .
O1 O 0.0560(6) 0.16789(19) 1.0856(3) 0.0407(10) Uani 1 1 d . . .
O2 O 0.1306(5) 0.03442(17) 0.9417(3) 0.0271(7) Uani 1 1 d . . .
O3 O 0.1560(6) 0.0140(2) 0.6618(4) 0.0432(10) Uani 1 1 d . . .
O4 O 0.1227(6) 0.18641(19) 0.8756(3) 0.0425(10) Uani 1 1 d . . .
O5 O 0.1417(9) 0.5131(3) 1.2996(5) 0.084(2) Uani 1 1 d . . .
O6 O -0.1788(7) 0.0892(2) 1.2171(4) 0.0521(12) Uani 1 1 d . . .
O7 O -0.2257(7) 0.0984(3) 0.8889(5) 0.0633(14) Uani 1 1 d . . .
O8 O -0.0489(6) 0.4087(3) 1.3527(4) 0.0623(14) Uani 1 1 d . . .
C1 C 0.1414(7) 0.3958(3) 1.1516(5) 0.0309(11) Uani 1 1 d . . .
C2 C 0.2339(8) 0.4050(3) 0.9310(5) 0.0306(11) Uani 1 1 d . . .
C3 C 0.2004(8) 0.3303(3) 0.9153(5) 0.0338(12) Uani 1 1 d . . .
H3 H 0.2211 0.3079 0.8357 0.041 Uiso 1 1 calc R . .
C4 C 0.1365(8) 0.2881(2) 1.0157(5) 0.0312(11) Uani 1 1 d . . .
C5 C 0.1015(8) 0.2076(3) 0.9912(5) 0.0321(11) Uani 1 1 d . . .
C6 C 0.1068(7) 0.3209(3) 1.1346(5) 0.0329(11) Uani 1 1 d . . .
H6 H 0.0641 0.2930 1.2025 0.039 Uiso 1 1 calc R . .
C7 C 0.2048(7) 0.4390(3) 1.0510(5) 0.0327(11) Uani 1 1 d . . .
H7 H 0.2271 0.4891 1.0634 0.039 Uiso 1 1 calc R . .
C8 C 0.1942(8) -0.0529(3) 0.6800(5) 0.0328(11) Uani 1 1 d . . .
O9W O 0.1204(7) 0.1564(2) 0.6239(4) 0.0524(11) Uani 1 1 d . . .
O10W O 0.0412(12) 0.3008(4) 0.5859(7) 0.112(4) Uani 1.00(2) 1 d . . .
O11W O 0.2159(17) 0.1356(8) 0.3690(11) 0.103(6) Uani 0.578(19) 1 d P . .

loop_
_atom_site_aniso_label
_atom_site_aniso_U_11
_atom_site_aniso_U_22
_atom_site_aniso_U_33
_atom_site_aniso_U_23
_atom_site_aniso_U_13
_atom_site_aniso_U_12
Cu1 0.0584(4) 0.0150(3) 0.0214(3) -0.0012(2) 0.0137(3) 0.0015(3)
Cu2 0.0628(5) 0.0143(3) 0.0237(3) -0.0024(2) 0.0225(3) -0.0054(3)
S3 0.0502(8) 0.0259(6) 0.0240(6) -0.0066(5) 0.0081(5) 0.0014(5)
O1 0.082(3) 0.0174(17) 0.0249(18) -0.0012(13) 0.0224(18) -0.0141(18)
O2 0.0418(18) 0.0156(15) 0.0260(17) 0.0023(12) 0.0166(14) -0.0013(13)
O3 0.082(3) 0.0219(18) 0.0273(19) -0.0038(14) 0.0139(18) 0.0126(18)
O4 0.088(3) 0.0165(17) 0.0270(18) -0.0034(14) 0.0281(18) -0.0043(17)
O5 0.186(6) 0.024(2) 0.044(3) -0.0093(19) 0.025(3) -0.002(3)
O6 0.102(3) 0.0180(18) 0.042(2) 0.0010(16) 0.044(2) 0.003(2)
O7 0.073(3) 0.060(3) 0.053(3) 0.025(2) -0.024(2) -0.022(2)
O8 0.050(3) 0.099(4) 0.041(3) -0.025(2) 0.019(2) -0.008(3)
C1 0.050(3) 0.021(2) 0.023(2) -0.0015(18) 0.014(2) 0.000(2)
C2 0.054(3) 0.015(2) 0.025(2) 0.0014(17) 0.017(2) -0.002(2)
C3 0.063(3) 0.016(2) 0.025(2) -0.0029(18) 0.020(2) -0.006(2)
C4 0.059(3) 0.013(2) 0.024(2) -0.0016(17) 0.014(2) -0.005(2)
C5 0.058(3) 0.017(2) 0.023(2) -0.0028(17) 0.016(2) -0.010(2)
C6 0.060(3) 0.019(2) 0.022(2) 0.0012(18) 0.016(2) -0.006(2)
C7 0.054(3) 0.018(2) 0.028(3) 0.0005(18) 0.015(2) -0.005(2)
C8 0.056(3) 0.020(2) 0.025(2) -0.0051(18) 0.021(2) -0.002(2)
O9W 0.099(3) 0.034(2) 0.026(2) 0.0007(16) 0.012(2) 0.013(2)
O10W 0.164(8) 0.064(4) 0.104(6) 0.021(4) -0.023(5) -0.027(4)
O11W 0.117(10) 0.124(12) 0.068(8) 0.002(7) 0.008(6) 0.008(8)

loop_
_atom_type_symbol
_atom_type_description
_atom_type_scat_dispersion_real
_atom_type_scat_dispersion_imag
_atom_type_scat_source
C C 0.0033 0.0016 'International Tables Vol C Tables 4.2.6.8 and 6.1.1.4'
H H 0.0000 0.0000 'International Tables Vol C Tables 4.2.6.8 and 6.1.1.4'
O O 0.0106 0.0060 'International Tables Vol C Tables 4.2.6.8 and 6.1.1.4'
S S 0.1246 0.1234 'International Tables Vol C Tables 4.2.6.8 and 6.1.1.4'
Cu Cu 0.3201 1.2651 'International Tables Vol C Tables 4.2.6.8 and 6.1.1.4'

loop_
_geom_angle_atom_site_label_1
_geom_angle_atom_site_label_2
_geom_angle_atom_site_label_3
_geom_angle
_geom_angle_site_symmetry_1
_geom_angle_site_symmetry_3
_geom_angle_publ_flag
O4 Cu1 O3 168.71(16) . . ?
O4 Cu1 O2 94.54(15) . . ?
O3 Cu1 O2 96.66(15) . . ?
O4 Cu1 O9W 84.92(16) . . ?
O3 Cu1 O9W 84.02(16) . . ?
O2 Cu1 O9W 175.78(18) . . ?
O4 Cu1 O8 87.7(2) . 4_665 ?
O3 Cu1 O8 92.90(19) . 4_665 ?
O2 Cu1 O8 79.47(15) . 4_665 ?
O9W Cu1 O8 104.67(18) . 4_665 ?
O6 Cu2 O1 87.88(17) . . ?
O6 Cu2 O2 169.19(17) . . ?
O1 Cu2 O2 95.93(15) . . ?
O6 Cu2 O2 92.13(15) . 3_557 ?
O1 Cu2 O2 178.17(16) . 3_557 ?
O2 Cu2 O2 83.74(14) . 3_557 ?
O6 Cu2 O7 105.6(2) . . ?
O1 Cu2 O7 91.95(17) . . ?
O2 Cu2 O7 84.39(19) . . ?
O2 Cu2 O7 89.81(15) 3_557 . ?
O6 Cu2 Cu2 133.10(12) . 3_557 ?
O1 Cu2 Cu2 137.87(12) . 3_557 ?
O2 Cu2 Cu2 41.97(9) . 3_557 ?
O2 Cu2 Cu2 41.77(9) 3_557 3_557 ?
O7 Cu2 Cu2 86.12(15) . 3_557 ?
O5 S3 O8 115.7(3) . . ?
O5 S3 O7 112.6(3) . 4_666 ?
O8 S3 O7 109.7(3) . 4_666 ?
O5 S3 C1 108.6(3) . . ?
O8 S3 C1 105.6(3) . . ?
O7 S3 C1 103.7(3) 4_666 . ?
C5 O1 Cu2 125.5(3) . . ?
Cu1 O2 Cu2 115.17(16) . . ?
Cu1 O2 Cu2 120.26(17) . 3_557 ?
Cu2 O2 Cu2 96.26(14) . 3_557 ?
C8 O3 Cu1 131.4(3) . . ?
C5 O4 Cu1 137.3(3) . . ?
C8 O6 Cu2 129.9(4) 3_557 . ?
S3 O7 Cu2 137.5(3) 4_565 . ?
S3 O8 Cu1 140.6(3) . 4_566 ?
C6 C1 C7 121.5(4) . . ?
C6 C1 S3 118.6(4) . . ?
C7 C1 S3 119.6(4) . . ?
C3 C2 C7 119.7(4) . . ?
C3 C2 C8 118.8(4) . 2_556 ?
C7 C2 C8 121.5(4) . 2_556 ?
C2 C3 C4 121.4(4) . . ?
C6 C4 C3 119.6(4) . . ?
C6 C4 C5 121.9(4) . . ?
C3 C4 C5 118.4(4) . . ?
O4 C5 O1 126.6(4) . . ?
O4 C5 C4 114.9(4) . . ?
O1 C5 C4 118.5(4) . . ?
C4 C6 C1 119.4(4) . . ?
C2 C7 C1 118.5(4) . . ?
O6 C8 O3 126.8(4) 3_557 . ?
O6 C8 C2 115.2(4) 3_557 2_546 ?
O3 C8 C2 117.9(4) . 2_546 ?

loop_
_geom_bond_atom_site_label_1
_geom_bond_atom_site_label_2
_geom_bond_distance
_geom_bond_site_symmetry_2
_geom_bond_publ_flag
Cu1 O4 1.911(4) . ?
Cu1 O3 1.936(4) . ?
Cu1 O2 1.947(3) . ?
Cu1 O9W 1.976(4) . ?
Cu1 O8 2.361(5) 4_665 ?
Cu2 O6 1.911(4) . ?
Cu2 O1 1.934(4) . ?
Cu2 O2 1.971(3) . ?
Cu2 O2 1.979(3) 3_557 ?
Cu2 O7 2.280(4) . ?
Cu2 Cu2 2.9413(15) 3_557 ?
S3 O5 1.427(5) . ?
S3 O8 1.447(5) . ?
S3 O7 1.448(4) 4_666 ?
S3 C1 1.775(5) . ?
O1 C5 1.265(5) . ?
O2 Cu2 1.979(3) 3_557 ?
O3 C8 1.253(6) . ?
O4 C5 1.261(6) . ?
O6 C8 1.251(6) 3_557 ?
O7 S3 1.448(4) 4_565 ?
O8 Cu1 2.361(5) 4_566 ?
C1 C6 1.389(7) . ?
C1 C7 1.396(6) . ?
C2 C3 1.381(6) . ?
C2 C7 1.401(7) . ?
C2 C8 1.493(6) 2_556 ?
C3 C4 1.388(6) . ?
C4 C6 1.382(6) . ?
C4 C5 1.498(6) . ?
C8 O6 1.251(6) 3_557 ?
C8 C2 1.493(6) 2_546 ?
